data_9007140
loop_
_publ_author_name
'Reece, J. J.'
'Redfern, S. A. T.'
'Welch, M. D.'
'Henderson, C. M. B.'
'McCammon, C. A.'

_publ_section_title
;
 Temperature-dependent Fe-Mn order-disorder behaviour in amphiboles
 Sample: BM40798, T = 300 C
 Locality: Langban, Sweden
;
_journal_name_full 'Physics and Chemistry of Minerals'
_journal_page_first 562
_journal_page_last 570
_journal_paper_doi 10.1007/s00269-002-0267-1
_journal_volume 29
_journal_year 2002
_chemical_formula_sum 'Ca0.1 Fe3.937 H2 Mg1.249 Mn1.902 O24 Si7.812'
_chemical_name_mineral Manganogrunerite
_space_group_IT_number 12
_symmetry_space_group_name_Hall '-C 2y'
_symmetry_space_group_name_H-M 'C 1 2/m 1'
_cell_angle_alpha 90
_cell_angle_beta 102.0409
_cell_angle_gamma 90
_cell_length_a 9.65866
_cell_length_b 18.3543
_cell_formula_units_Z 2
_cell_length_c 5.34388
_cell_volume 926.509
_diffrn_ambient_temperature 573.15
_exptl_crystal_density_diffrn 3.456
_cod_original_formula_sum 'Mn1.902 Fe3.937 Mg1.249 Ca.1 Si7.812 H2 O24'
_cod_database_code 9007140

loop_
_symmetry_equiv_pos_as_xyz
x,y,z
1/2+x,1/2+y,z
x,-y,z
1/2+x,1/2-y,z
-x,y,-z
1/2-x,1/2+y,-z
-x,-y,-z
1/2-x,1/2-y,-z

loop_
_atom_site_label
_atom_site_fract_x
_atom_site_fract_y
_atom_site_fract_z
_atom_site_occupancy
_atom_site_U_iso_or_equiv
MnM1 0.00000 0.08830 0.50000 0.15100 0.00975
FeM1 0.00000 0.08830 0.50000 0.69100 0.00975
MgM1 0.00000 0.08830 0.50000 0.15800 0.00975
MnM2 0.00000 0.17930 0.00000 0.19800 0.00443
FeM2 0.00000 0.17930 0.00000 0.42200 0.00443
MgM2 0.00000 0.17930 0.00000 0.38000 0.00443
MnM3 0.00000 0.00000 0.00000 0.06600 0.02660
FeM3 0.00000 0.00000 0.00000 0.76100 0.02660
MgM3 0.00000 0.00000 0.00000 0.17300 0.02660
MnM4 0.00000 0.25050 0.50000 0.56900 0.04053
CaM4 0.00000 0.25050 0.50000 0.05000 0.04053
FeM4 0.00000 0.25050 0.50000 0.38100 0.04053
SiT1 0.28170 0.08410 0.26760 0.95300 0.01064
FeT1 0.28170 0.08410 0.26760 0.04700 0.01064
SiT2 0.30170 0.16640 0.78550 1.00000 0.01077
H1 0.20550 0.00000 0.71100 1.00000 0.11779
O1 0.11360 0.08890 0.20750 1.00000 0.01355
O2 0.12340 0.17370 0.71190 1.00000 0.01343
O3 0.11210 0.00000 0.71510 1.00000 0.00836
O4 0.37420 0.24110 0.76740 1.00000 0.01646
O5 0.34830 0.12780 0.05580 1.00000 0.01710
O6 0.34530 0.12100 0.55310 1.00000 0.01735
O7 0.33570 0.00000 0.27120 1.00000 0.01684
